data_4350485
loop_
_publ_author_name
'Schuster, Oliver'
'Raubenheimer, Helgard G.'

_publ_section_title
;
 Synthesis of the first rNHC (remote N-heterocyclic carbene) complexes
 with no heteroatom in the carbene carbon-containing ring.
;
_journal_issue 20
_journal_name_full 'Inorganic chemistry'
_journal_page_first 7997
_journal_page_last 7999
_journal_paper_doi 10.1021/ic060963k
_journal_volume 45
_journal_year 2006
_chemical_formula_sum 'C48 H42 Br Cl6 N P2 Pd'
_chemical_formula_weight 1093.78
_space_group_IT_number 4
_space_group_name_Hall 'P 2yb'
_space_group_name_H-M_alt 'P 1 21 1'
_symmetry_cell_setting monoclinic
_symmetry_space_group_name_H-M 'P 1 21 1'
_atom_sites_solution_hydrogens geom
_atom_sites_solution_primary direct
_atom_sites_solution_secondary difmap
_audit_creation_method SHELXL-97
_cell_angle_alpha 90.00
_cell_angle_beta 110.8640(10)
_cell_angle_gamma 90.00
_cell_formula_units_Z 2
_cell_length_a 10.1637(9)
_cell_length_b 22.087(2)
_cell_length_c 10.9083(10)
_cell_measurement_reflns_used 8033
_cell_measurement_temperature 100(2)
_cell_measurement_theta_max 26.742
_cell_measurement_theta_min 2.335
_cell_volume 2288.2(4)
_computing_cell_refinement 'SAINT (Bruker, 2002)'
_computing_data_collection 'SMART (Bruker, 2001)'
_computing_data_reduction 'SAINT (Bruker, 2002)'
_computing_molecular_graphics 'SHELXL-97 (Sheldrick, 1997)'
_computing_publication_material 'SHELXL-97 (Sheldrick, 1997)'
_computing_structure_refinement 'SHELXL-97 (Sheldrick, 1997)'
_computing_structure_solution 'SHELXL-97 (Sheldrick, 1997)'
_diffrn_ambient_temperature 100(2)
_diffrn_measured_fraction_theta_full 0.995
_diffrn_measured_fraction_theta_max 0.995
_diffrn_measurement_device_type 'Bruker APEX CCD area-detector'
_diffrn_measurement_method \w
_diffrn_radiation_monochromator graphite
_diffrn_radiation_source 'fine-focus sealed tube'
_diffrn_radiation_type MoK\a
_diffrn_radiation_wavelength 0.71073
_diffrn_reflns_av_R_equivalents 0.0249
_diffrn_reflns_av_sigmaI/netI 0.0466
_diffrn_reflns_limit_h_max 11
_diffrn_reflns_limit_h_min -12
_diffrn_reflns_limit_k_max 26
_diffrn_reflns_limit_k_min -25
_diffrn_reflns_limit_l_max 11
_diffrn_reflns_limit_l_min -13
_diffrn_reflns_number 12665
_diffrn_reflns_theta_full 25.68
_diffrn_reflns_theta_max 25.68
_diffrn_reflns_theta_min 1.84
_exptl_absorpt_coefficient_mu 1.735
_exptl_absorpt_correction_T_max 0.8457
_exptl_absorpt_correction_T_min 0.4565
_exptl_absorpt_correction_type multi-scan
_exptl_absorpt_process_details 'SADABS (Sheldrick, 1997)'
_exptl_crystal_colour colourless
_exptl_crystal_density_diffrn 1.588
_exptl_crystal_density_method 'not measured'
_exptl_crystal_description plate
_exptl_crystal_F_000 1100
_exptl_crystal_size_max 0.31
_exptl_crystal_size_mid 0.28
_exptl_crystal_size_min 0.09
_refine_diff_density_max 1.152
_refine_diff_density_min -0.656
_refine_diff_density_rms 0.096
_refine_ls_abs_structure_details 'Flack H D (1983), Acta Cryst. A39, 876-881'
_refine_ls_abs_structure_Flack 0.412(10)
_refine_ls_extinction_method none
_refine_ls_goodness_of_fit_ref 1.065
_refine_ls_hydrogen_treatment riding
_refine_ls_matrix_type full
_refine_ls_number_parameters 533
_refine_ls_number_reflns 8303
_refine_ls_number_restraints 1
_refine_ls_restrained_S_all 1.065
_refine_ls_R_factor_all 0.0384
_refine_ls_R_factor_gt 0.0372
_refine_ls_shift/su_max 0.004
_refine_ls_shift/su_mean 0.000
_refine_ls_structure_factor_coef Fsqd
_refine_ls_weighting_details 'calc w=1/[\s^2^(Fo^2^)+(0.0377P)^2^+4.0125P] where P=(Fo^2^+2Fc^2^)/3'
_refine_ls_weighting_scheme calc
_refine_ls_wR_factor_gt 0.0940
_refine_ls_wR_factor_ref 0.0947
_reflns_number_gt 8040
_reflns_number_total 8303
_reflns_threshold_expression >2sigma(I)
_cod_data_source_file ic060963ksi20060530_113542.cif
_cod_data_source_block os12
_cod_original_sg_symbol_H-M P2(1)
_cod_database_code 4350485

loop_
_symmetry_equiv_pos_as_xyz
'x, y, z'
'-x, y+1/2, -z'

loop_
_atom_site_label
_atom_site_type_symbol
_atom_site_fract_x
_atom_site_fract_y
_atom_site_fract_z
_atom_site_U_iso_or_equiv
_atom_site_adp_type
_atom_site_occupancy
_atom_site_symmetry_multiplicity
_atom_site_calc_flag
_atom_site_refinement_flags
C1 C 0.3795(5) 0.6166(4) 1.3835(4) 0.0297(9) Uani 1 1 d .
H1A H 0.3098 0.6150 1.4226 0.036 Uiso 1 1 calc R
C3 C 0.6099(5) 0.6193(4) 1.4028(5) 0.0345(12) Uani 1 1 d .
H2A H 0.7062 0.6193 1.4582 0.041 Uiso 1 1 calc R
C4 C 0.5805(5) 0.6187(3) 1.2719(4) 0.0325(11) Uani 1 1 d .
H3A H 0.6546 0.6198 1.2380 0.039 Uiso 1 1 calc R
C5 C 0.3969(4) 0.6148(3) 1.0460(4) 0.0230(8) Uani 1 1 d .
H4A H 0.4666 0.6149 1.0066 0.028 Uiso 1 1 calc R
C6 C 0.2600(4) 0.6130(3) 0.9683(4) 0.0197(8) Uani 1 1 d .
C7 C 0.1551(4) 0.6130(3) 1.0266(4) 0.0219(8) Uani 1 1 d .
H6A H 0.0584 0.6127 0.9723 0.026 Uiso 1 1 calc R
C8 C 0.1920(4) 0.6134(3) 1.1605(4) 0.0258(9) Uani 1 1 d .
H7A H 0.1208 0.6123 1.1979 0.031 Uiso 1 1 calc R
C9 C 0.3338(4) 0.6154(3) 1.2424(4) 0.0251(8) Uani 1 1 d .
C10 C 0.4411(4) 0.6164(3) 1.1872(4) 0.0241(8) Uani 1 1 d .
C97 C -0.2884(7) 0.5696(3) -0.0461(6) 0.0464(16) Uani 1 1 d .
H97A H -0.2213 0.5435 -0.0690 0.056 Uiso 1 1 calc R
H97B H -0.3321 0.5450 0.0050 0.056 Uiso 1 1 calc R
C98 C -0.0115(7) 0.4950(3) 0.2976(6) 0.0286(14) Uani 1 1 d .
H98A H 0.0603 0.4701 0.3638 0.034 Uiso 1 1 calc R
H98B H 0.0223 0.5374 0.3078 0.034 Uiso 1 1 calc R
C99 C 0.0002(8) 0.7454(5) 0.2942(9) 0.082(4) Uani 1 1 d .
H99A H 0.0750 0.7725 0.3505 0.099 Uiso 1 1 calc R
H99B H 0.0402 0.7040 0.3049 0.099 Uiso 1 1 calc R
C111 C 0.0218(6) 0.7455(3) 0.7763(5) 0.0178(12) Uani 1 1 d .
C112 C 0.0000(7) 0.8019(2) 0.8256(5) 0.0191(13) Uani 1 1 d .
H11B H 0.0770 0.8288 0.8626 0.023 Uiso 1 1 calc R
C113 C -0.1322(7) 0.8184(3) 0.8206(6) 0.0222(13) Uani 1 1 d .
H11C H -0.1453 0.8566 0.8549 0.027 Uiso 1 1 calc R
C114 C -0.2474(7) 0.7801(3) 0.7661(6) 0.0235(13) Uani 1 1 d .
H11D H -0.3378 0.7917 0.7650 0.028 Uiso 1 1 calc R
C115 C -0.2293(7) 0.7256(3) 0.7140(6) 0.0276(13) Uani 1 1 d .
H11E H -0.3079 0.6999 0.6740 0.033 Uiso 1 1 calc R
C116 C -0.0961(6) 0.7079(2) 0.7197(5) 0.0215(12) Uani 1 1 d .
H11F H -0.0844 0.6698 0.6848 0.026 Uiso 1 1 calc R
C121 C 0.2411(6) 0.7594(2) 0.6619(5) 0.0147(11) Uani 1 1 d .
C122 C 0.1880(7) 0.8169(2) 0.6191(5) 0.0186(12) Uani 1 1 d .
H12B H 0.1189 0.8343 0.6484 0.022 Uiso 1 1 calc R
C123 C 0.2368(7) 0.8491(3) 0.5324(6) 0.0234(13) Uani 1 1 d .
H12C H 0.2004 0.8882 0.5022 0.028 Uiso 1 1 calc R
C124 C 0.3387(7) 0.8232(3) 0.4916(5) 0.0223(13) Uani 1 1 d .
H12D H 0.3735 0.8450 0.4345 0.027 Uiso 1 1 calc R
C125 C 0.3899(6) 0.7661(3) 0.5331(5) 0.0201(12) Uani 1 1 d .
H12E H 0.4597 0.7488 0.5048 0.024 Uiso 1 1 calc R
C126 C 0.3390(6) 0.7339(2) 0.6168(5) 0.0174(12) Uani 1 1 d .
H12F H 0.3721 0.6940 0.6429 0.021 Uiso 1 1 calc R
C131 C 0.3164(6) 0.7508(2) 0.9382(5) 0.0175(11) Uani 1 1 d .
C132 C 0.4527(7) 0.7624(3) 0.9510(6) 0.0270(13) Uani 1 1 d .
H13B H 0.4812 0.7578 0.8775 0.032 Uiso 1 1 calc R
C133 C 0.5514(7) 0.7813(3) 1.0725(6) 0.0377(15) Uani 1 1 d .
H13C H 0.6460 0.7892 1.0809 0.045 Uiso 1 1 calc R
C134 C 0.5105(7) 0.7881(3) 1.1780(6) 0.0331(15) Uani 1 1 d .
H13E H 0.5762 0.8014 1.2597 0.040 Uiso 1 1 calc R
C135 C 0.3724(8) 0.7755(3) 1.1658(6) 0.0305(15) Uani 1 1 d .
H13F H 0.3445 0.7799 1.2397 0.037 Uiso 1 1 calc R
C136 C 0.2751(7) 0.7566(3) 1.0469(5) 0.0212(12) Uani 1 1 d .
H13G H 0.1811 0.7476 1.0394 0.025 Uiso 1 1 calc R
C211 C 0.0155(6) 0.4810(2) 0.7646(5) 0.0153(11) Uani 1 1 d .
C212 C -0.1001(6) 0.5158(3) 0.6908(6) 0.0221(12) Uani 1 1 d .
H21B H -0.0863 0.5516 0.6488 0.026 Uiso 1 1 calc R
C213 C -0.2352(6) 0.4981(3) 0.6787(6) 0.0258(13) Uani 1 1 d .
H21C H -0.3141 0.5217 0.6282 0.031 Uiso 1 1 calc R
C214 C -0.2544(7) 0.4461(3) 0.7404(6) 0.0258(13) Uani 1 1 d .
H21D H -0.3468 0.4341 0.7325 0.031 Uiso 1 1 calc R
C215 C -0.1413(7) 0.4114(3) 0.8131(6) 0.0255(14) Uani 1 1 d .
H21E H -0.1554 0.3760 0.8562 0.031 Uiso 1 1 calc R
C216 C -0.0047(6) 0.4285(3) 0.8235(6) 0.0219(13) Uani 1 1 d .
H21F H 0.0736 0.4039 0.8711 0.026 Uiso 1 1 calc R
C221 C 0.2312(6) 0.4685(2) 0.6467(5) 0.0151(11) Uani 1 1 d .
C222 C 0.3242(6) 0.4970(3) 0.5933(5) 0.0188(12) Uani 1 1 d .
H22B H 0.3560 0.5372 0.6177 0.023 Uiso 1 1 calc R
C223 C 0.3677(6) 0.4649(3) 0.5047(5) 0.0200(12) Uani 1 1 d .
H22C H 0.4314 0.4830 0.4696 0.024 Uiso 1 1 calc R
C224 C 0.3193(6) 0.4073(3) 0.4677(5) 0.0199(12) Uani 1 1 d .
H22D H 0.3493 0.3859 0.4067 0.024 Uiso 1 1 calc R
C225 C 0.2277(7) 0.3802(3) 0.5180(6) 0.0241(13) Uani 1 1 d .
H22E H 0.1962 0.3401 0.4924 0.029 Uiso 1 1 calc R
C226 C 0.1813(7) 0.4105(2) 0.6051(6) 0.0205(12) Uani 1 1 d .
H22F H 0.1153 0.3920 0.6368 0.025 Uiso 1 1 calc R
C231 C 0.3126(6) 0.4711(2) 0.9222(5) 0.0151(11) Uani 1 1 d .
C232 C 0.4417(6) 0.4484(2) 0.9236(5) 0.0226(12) Uani 1 1 d .
H23B H 0.4633 0.4490 0.8457 0.027 Uiso 1 1 calc R
C233 C 0.5376(7) 0.4251(3) 1.0379(6) 0.0351(14) Uani 1 1 d .
H23C H 0.6253 0.4099 1.0386 0.042 Uiso 1 1 calc R
C234 C 0.5064(7) 0.4236(3) 1.1519(6) 0.0366(16) Uani 1 1 d .
H23D H 0.5712 0.4059 1.2293 0.044 Uiso 1 1 calc R
C235 C 0.3842(8) 0.4473(3) 1.1533(6) 0.0307(15) Uani 1 1 d .
H23E H 0.3650 0.4474 1.2324 0.037 Uiso 1 1 calc R
C236 C 0.2875(7) 0.4714(3) 1.0407(6) 0.0227(13) Uani 1 1 d .
H23F H 0.2027 0.4883 1.0432 0.027 Uiso 1 1 calc R
N2 N 0.5123(4) 0.6199(3) 1.4612(3) 0.0330(10) Uani 1 1 d .
P1 P 0.19388(15) 0.71865(6) 0.78594(13) 0.0133(3) Uani 1 1 d .
P2 P 0.19087(14) 0.50812(6) 0.77637(12) 0.0134(3) Uani 1 1 d .
Br1 Br 0.08230(4) 0.61636(3) 0.52450(3) 0.02055(10) Uani 1 1 d .
Pd1 Pd 0.19497(3) 0.613615(18) 0.77095(2) 0.01288(8) Uani 1 1 d .
Cl71 Cl -0.41995(16) 0.59569(7) -0.19107(14) 0.0437(4) Uani 1 1 d .
Cl72 Cl -0.19706(16) 0.63117(8) 0.05009(16) 0.0530(5) Uani 1 1 d .
Cl81 Cl -0.0310(2) 0.46886(8) 0.13776(17) 0.0390(4) Uani 1 1 d .
Cl82 Cl -0.1674(2) 0.49128(10) 0.3255(2) 0.0537(6) Uani 1 1 d .
Cl91 Cl -0.0325(2) 0.76518(8) 0.1457(2) 0.0442(5) Uani 1 1 d .
Cl92 Cl -0.13818(19) 0.74518(10) 0.35737(18) 0.0484(5) Uani 1 1 d .

loop_
_atom_site_aniso_label
_atom_site_aniso_U_11
_atom_site_aniso_U_22
_atom_site_aniso_U_33
_atom_site_aniso_U_23
_atom_site_aniso_U_13
_atom_site_aniso_U_12
C1 0.035(2) 0.030(2) 0.027(2) 0.004(3) 0.0150(19) 0.003(3)
C3 0.029(2) 0.038(3) 0.029(2) 0.004(3) 0.0021(18) 0.003(3)
C4 0.037(2) 0.032(3) 0.031(2) -0.005(3) 0.0152(19) -0.001(3)
C5 0.028(2) 0.021(2) 0.026(2) -0.006(3) 0.0169(17) -0.004(3)
C6 0.029(2) 0.0101(18) 0.0190(18) 0.000(3) 0.0078(15) 0.007(3)
C7 0.0236(19) 0.023(2) 0.0212(18) -0.005(3) 0.0100(16) -0.002(3)
C8 0.031(2) 0.024(2) 0.027(2) 0.009(3) 0.0153(17) 0.004(4)
C9 0.031(2) 0.015(2) 0.026(2) 0.005(3) 0.0071(17) -0.002(3)
C10 0.033(2) 0.016(2) 0.0225(19) 0.002(3) 0.0087(17) 0.004(3)
C97 0.044(4) 0.049(4) 0.041(3) -0.009(3) 0.008(3) -0.002(3)
C98 0.030(3) 0.035(3) 0.019(3) -0.021(2) 0.006(2) -0.006(2)
C99 0.027(4) 0.151(9) 0.085(6) -0.086(6) 0.041(4) -0.042(5)
C111 0.019(3) 0.018(3) 0.013(2) 0.005(2) 0.002(2) 0.000(2)
C112 0.028(4) 0.013(3) 0.016(3) -0.004(2) 0.007(3) 0.000(2)
C113 0.033(4) 0.020(3) 0.017(3) 0.003(2) 0.013(3) 0.002(2)
C114 0.021(3) 0.028(3) 0.027(3) 0.012(2) 0.015(2) 0.013(2)
C115 0.017(3) 0.031(3) 0.033(3) 0.009(2) 0.007(2) -0.005(2)
C116 0.021(3) 0.018(3) 0.023(3) 0.002(2) 0.005(2) 0.003(2)
C121 0.016(3) 0.014(3) 0.011(2) -0.0011(19) 0.002(2) -0.003(2)
C122 0.024(3) 0.018(3) 0.015(2) 0.000(2) 0.009(2) -0.004(2)
C123 0.026(3) 0.020(3) 0.021(3) -0.002(2) 0.004(2) 0.000(2)
C124 0.019(3) 0.027(3) 0.016(3) 0.000(2) 0.000(2) -0.009(2)
C125 0.013(3) 0.027(3) 0.018(3) -0.001(2) 0.002(2) -0.002(2)
C126 0.023(3) 0.016(3) 0.013(2) -0.0014(18) 0.006(2) -0.001(2)
C131 0.022(3) 0.008(2) 0.019(3) 0.0010(19) 0.003(2) 0.002(2)
C132 0.028(3) 0.025(3) 0.026(3) 0.000(2) 0.006(2) -0.001(2)
C133 0.021(3) 0.049(4) 0.031(3) -0.001(3) -0.006(2) -0.007(3)
C134 0.033(3) 0.027(3) 0.024(3) -0.005(2) -0.009(2) 0.010(2)
C135 0.042(4) 0.022(3) 0.021(3) 0.001(2) 0.004(3) 0.011(3)
C136 0.023(3) 0.017(3) 0.017(3) -0.003(2) -0.001(2) 0.001(2)
C211 0.018(3) 0.014(3) 0.018(3) -0.003(2) 0.012(2) -0.005(2)
C212 0.019(3) 0.023(3) 0.023(3) -0.003(2) 0.006(2) -0.001(2)
C213 0.021(3) 0.024(3) 0.033(3) 0.000(2) 0.010(2) 0.002(2)
C214 0.021(3) 0.034(3) 0.024(3) -0.014(2) 0.010(2) -0.005(2)
C215 0.028(4) 0.026(3) 0.025(3) -0.006(3) 0.013(3) -0.016(3)
C216 0.019(3) 0.026(3) 0.020(3) -0.008(2) 0.007(3) -0.003(2)
C221 0.016(3) 0.019(3) 0.010(2) -0.0034(19) 0.004(2) 0.001(2)
C222 0.017(3) 0.020(3) 0.018(3) -0.0005(19) 0.003(2) -0.001(2)
C223 0.019(3) 0.028(3) 0.014(2) 0.000(2) 0.006(2) 0.006(2)
C224 0.024(3) 0.024(3) 0.011(2) -0.0037(19) 0.006(2) 0.007(2)
C225 0.037(4) 0.017(3) 0.018(3) -0.007(2) 0.010(3) 0.002(2)
C226 0.026(3) 0.016(3) 0.018(3) -0.001(2) 0.007(2) -0.005(2)
C231 0.019(3) 0.011(2) 0.012(2) -0.0002(18) 0.000(2) -0.0051(19)
C232 0.021(3) 0.022(3) 0.023(3) 0.003(2) 0.006(2) 0.005(2)
C233 0.021(3) 0.039(4) 0.042(4) 0.016(3) 0.006(3) 0.007(2)
C234 0.036(4) 0.033(3) 0.025(3) 0.013(3) -0.009(3) -0.002(3)
C235 0.046(4) 0.025(3) 0.017(3) 0.007(2) 0.006(3) -0.013(3)
C236 0.027(3) 0.018(3) 0.024(3) -0.005(2) 0.009(2) -0.005(2)
N2 0.050(2) 0.030(3) 0.0164(17) 0.003(2) 0.0078(16) 0.002(3)
P1 0.0141(8) 0.0125(7) 0.0127(6) -0.0006(5) 0.0040(6) -0.0006(5)
P2 0.0162(8) 0.0120(6) 0.0115(6) -0.0010(5) 0.0043(6) -0.0010(5)
Br1 0.0278(2) 0.0187(2) 0.01262(17) 0.0000(2) 0.00410(14) -0.0006(3)
Pd1 0.01607(14) 0.01148(14) 0.01056(13) -0.00054(17) 0.00410(10) -0.00017(18)
Cl71 0.0377(7) 0.0530(10) 0.0352(7) -0.0018(6) 0.0066(6) 0.0021(6)
Cl72 0.0399(8) 0.0701(15) 0.0464(8) -0.0179(8) 0.0122(7) -0.0102(7)
Cl81 0.0519(11) 0.0395(9) 0.0315(9) -0.0095(7) 0.0221(8) -0.0040(8)
Cl82 0.0477(10) 0.0705(14) 0.0564(11) -0.0247(9) 0.0349(9) -0.0256(9)
Cl91 0.0459(11) 0.0393(10) 0.0507(11) 0.0094(8) 0.0213(9) -0.0017(8)
Cl92 0.0459(11) 0.0622(12) 0.0433(10) 0.0129(8) 0.0234(9) 0.0248(8)

loop_
_atom_type_symbol
_atom_type_description
_atom_type_scat_dispersion_real
_atom_type_scat_dispersion_imag
_atom_type_scat_source
C C 0.0033 0.0016 'International Tables Vol C Tables 4.2.6.8 and 6.1.1.4'
N N 0.0061 0.0033 'International Tables Vol C Tables 4.2.6.8 and 6.1.1.4'
P P 0.1023 0.0942 'International Tables Vol C Tables 4.2.6.8 and 6.1.1.4'
Br Br -0.2901 2.4595 'International Tables Vol C Tables 4.2.6.8 and 6.1.1.4'
Pd Pd -0.9988 1.0072 'International Tables Vol C Tables 4.2.6.8 and 6.1.1.4'
H H 0.0000 0.0000 'International Tables Vol C Tables 4.2.6.8 and 6.1.1.4'
Cl Cl 0.1484 0.1585 'International Tables Vol C Tables 4.2.6.8 and 6.1.1.4'

loop_
_geom_angle_atom_site_label_1
_geom_angle_atom_site_label_2
_geom_angle_atom_site_label_3
_geom_angle
N2 C1 C9 123.8(4)
N2 C1 H1A 118.1
C9 C1 H1A 118.1
C4 C3 N2 125.0(4)
C4 C3 H2A 117.5
N2 C3 H2A 117.5
C3 C4 C10 119.5(4)
C3 C4 H3A 120.3
C10 C4 H3A 120.3
C6 C5 C10 122.1(3)
C6 C5 H4A 118.9
C10 C5 H4A 118.9
C5 C6 C7 119.3(3)
C5 C6 Pd1 123.0(3)
C7 C6 Pd1 117.7(3)
C8 C7 C6 120.7(4)
C8 C7 H6A 119.6
C6 C7 H6A 119.6
C7 C8 C9 120.6(4)
C7 C8 H7A 119.7
C9 C8 H7A 119.7
C8 C9 C10 120.1(4)
C8 C9 C1 123.3(4)
C10 C9 C1 116.6(4)
C4 C10 C9 118.2(4)
C4 C10 C5 124.5(4)
C9 C10 C5 117.2(4)
Cl71 C97 Cl72 110.6(4)
Cl71 C97 H97A 109.5
Cl72 C97 H97A 109.5
Cl71 C97 H97B 109.5
Cl72 C97 H97B 109.5
H97A C97 H97B 108.1
Cl82 C98 Cl81 111.7(3)
Cl82 C98 H98A 109.3
Cl81 C98 H98A 109.3
Cl82 C98 H98B 109.3
Cl81 C98 H98B 109.3
H98A C98 H98B 107.9
Cl91 C99 Cl92 119.2(6)
Cl91 C99 H99A 107.5
Cl92 C99 H99A 107.5
Cl91 C99 H99B 107.5
Cl92 C99 H99B 107.5
H99A C99 H99B 107.0
C112 C111 C116 117.7(5)
C112 C111 P1 123.2(4)
C116 C111 P1 119.1(4)
C113 C112 C111 120.4(6)
C113 C112 H11B 119.8
C111 C112 H11B 119.8
C112 C113 C114 121.1(6)
C112 C113 H11C 119.5
C114 C113 H11C 119.5
C115 C114 C113 119.6(6)
C115 C114 H11D 120.2
C113 C114 H11D 120.2
C114 C115 C116 120.0(6)
C114 C115 H11E 120.0
C116 C115 H11E 120.0
C115 C116 C111 121.3(5)
C115 C116 H11F 119.4
C111 C116 H11F 119.4
C126 C121 C122 119.7(5)
C126 C121 P1 118.5(4)
C122 C121 P1 121.7(4)
C121 C122 C123 119.9(6)
C121 C122 H12B 120.0
C123 C122 H12B 120.0
C124 C123 C122 119.2(6)
C124 C123 H12C 120.4
C122 C123 H12C 120.4
C125 C124 C123 120.6(6)
C125 C124 H12D 119.7
C123 C124 H12D 119.7
C124 C125 C126 119.9(6)
C124 C125 H12E 120.1
C126 C125 H12E 120.1
C121 C126 C125 120.5(5)
C121 C126 H12F 119.7
C125 C126 H12F 119.7
C132 C131 C136 119.8(5)
C132 C131 P1 120.3(4)
C136 C131 P1 119.5(5)
C131 C132 C133 120.5(6)
C131 C132 H13B 119.8
C133 C132 H13B 119.8
C134 C133 C132 119.8(6)
C134 C133 H13C 120.1
C132 C133 H13C 120.1
C133 C134 C135 119.9(6)
C133 C134 H13E 120.1
C135 C134 H13E 120.1
C136 C135 C134 120.7(6)
C136 C135 H13F 119.7
C134 C135 H13F 119.7
C135 C136 C131 119.4(6)
C135 C136 H13G 120.3
C131 C136 H13G 120.3
C216 C211 C212 119.9(5)
C216 C211 P2 122.9(5)
C212 C211 P2 117.2(4)
C213 C212 C211 120.1(5)
C213 C212 H21B 119.9
C211 C212 H21B 119.9
C214 C213 C212 119.6(6)
C214 C213 H21C 120.2
C212 C213 H21C 120.2
C215 C214 C213 120.7(6)
C215 C214 H21D 119.6
C213 C214 H21D 119.6
C214 C215 C216 119.8(6)
C214 C215 H21E 120.1
C216 C215 H21E 120.1
C211 C216 C215 119.8(6)
C211 C216 H21F 120.1
C215 C216 H21F 120.1
C226 C221 C222 119.5(5)
C226 C221 P2 122.4(4)
C222 C221 P2 118.0(4)
C223 C222 C221 118.8(5)
C223 C222 H22B 120.6
C221 C222 H22B 120.6
C224 C223 C222 120.5(6)
C224 C223 H22C 119.8
C222 C223 H22C 119.8
C223 C224 C225 120.6(5)
C223 C224 H22D 119.7
C225 C224 H22D 119.7
C224 C225 C226 120.8(5)
C224 C225 H22E 119.6
C226 C225 H22E 119.6
C225 C226 C221 119.8(6)
C225 C226 H22F 120.1
C221 C226 H22F 120.1
C232 C231 C236 117.9(5)
C232 C231 P2 120.8(4)
C236 C231 P2 120.8(5)
C233 C232 C231 120.1(5)
C233 C232 H23B 120.0
C231 C232 H23B 120.0
C232 C233 C234 120.3(6)
C232 C233 H23C 119.8
C234 C233 H23C 119.8
C235 C234 C233 120.3(6)
C235 C234 H23D 119.9
C233 C234 H23D 119.9
C234 C235 C236 120.3(6)
C234 C235 H23E 119.8
C236 C235 H23E 119.8
C235 C236 C231 121.0(6)
C235 C236 H23F 119.5
C231 C236 H23F 119.5
C1 N2 C3 116.8(4)
C111 P1 C121 107.3(3)
C111 P1 C131 104.9(3)
C121 P1 C131 102.0(3)
C111 P1 Pd1 110.54(19)
C121 P1 Pd1 115.52(18)
C131 P1 Pd1 115.62(17)
C231 P2 C221 101.0(3)
C231 P2 C211 104.8(3)
C221 P2 C211 105.6(2)
C231 P2 Pd1 117.19(18)
C221 P2 Pd1 116.60(19)
C211 P2 Pd1 110.41(18)
C6 Pd1 P1 86.5(2)
C6 Pd1 P2 88.2(2)
P1 Pd1 P2 173.93(3)
C6 Pd1 Br1 172.66(11)
P1 Pd1 Br1 92.25(4)
P2 Pd1 Br1 92.61(4)

loop_
_geom_bond_atom_site_label_1
_geom_bond_atom_site_label_2
_geom_bond_distance
C1 N2 1.315(6)
C1 C9 1.441(6)
C1 H1A 0.9500
C3 C4 1.351(6)
C3 N2 1.356(6)
C3 H2A 0.9500
C4 C10 1.390(6)
C4 H3A 0.9500
C5 C6 1.347(6)
C5 C10 1.443(5)
C5 H4A 0.9500
C6 C7 1.424(5)
C6 Pd1 2.014(4)
C7 C8 1.373(5)
C7 H6A 0.9500
C8 C9 1.400(6)
C8 H7A 0.9500
C9 C10 1.421(6)
C97 Cl71 1.765(7)
C97 Cl72 1.766(6)
C97 H97A 0.9900
C97 H97B 0.9900
C98 Cl82 1.719(6)
C98 Cl81 1.780(5)
C98 H98A 0.9900
C98 H98B 0.9900
C99 Cl91 1.594(11)
C99 Cl92 1.773(7)
C99 H99A 0.9900
C99 H99B 0.9900
C111 C112 1.406(8)
C111 C116 1.407(8)
C111 P1 1.814(6)
C112 C113 1.374(9)
C112 H11B 0.9500
C113 C114 1.395(9)
C113 H11C 0.9500
C114 C115 1.372(9)
C114 H11D 0.9500
C115 C116 1.388(9)
C115 H11E 0.9500
C116 H11F 0.9500
C121 C126 1.378(8)
C121 C122 1.393(8)
C121 P1 1.826(5)
C122 C123 1.407(9)
C122 H12B 0.9500
C123 C124 1.389(9)
C123 H12C 0.9500
C124 C125 1.376(8)
C124 H12D 0.9500
C125 C126 1.394(8)
C125 H12E 0.9500
C126 H12F 0.9500
C131 C132 1.367(9)
C131 C136 1.398(8)
C131 P1 1.828(6)
C132 C133 1.410(8)
C132 H13B 0.9500
C133 C134 1.364(10)
C133 H13C 0.9500
C134 C135 1.389(10)
C134 H13E 0.9500
C135 C136 1.386(9)
C135 H13F 0.9500
C136 H13G 0.9500
C211 C216 1.377(8)
C211 C212 1.394(8)
C211 P2 1.841(5)
C212 C213 1.389(9)
C212 H21B 0.9500
C213 C214 1.380(9)
C213 H21C 0.9500
C214 C215 1.374(10)
C214 H21D 0.9500
C215 C216 1.404(9)
C215 H21E 0.9500
C216 H21F 0.9500
C221 C226 1.391(8)
C221 C222 1.421(8)
C221 P2 1.830(5)
C222 C223 1.392(8)
C222 H22B 0.9500
C223 C224 1.373(8)
C223 H22C 0.9500
C224 C225 1.374(9)
C224 H22D 0.9500
C225 C226 1.377(8)
C225 H22E 0.9500
C226 H22F 0.9500
C231 C232 1.399(8)
C231 C236 1.404(8)
C231 P2 1.824(5)
C232 C233 1.381(8)
C232 H23B 0.9500
C233 C234 1.388(10)
C233 H23C 0.9500
C234 C235 1.353(10)
C234 H23D 0.9500
C235 C236 1.377(9)
C235 H23E 0.9500
C236 H23F 0.9500
P1 Pd1 2.3259(15)
P2 Pd1 2.3315(15)
Br1 Pd1 2.5198(5)

loop_
_geom_torsion_atom_site_label_1
_geom_torsion_atom_site_label_2
_geom_torsion_atom_site_label_3
_geom_torsion_atom_site_label_4
_geom_torsion
N2 C3 C4 C10 -2.4(13)
C10 C5 C6 C7 0.2(11)
C10 C5 C6 Pd1 177.8(5)
C5 C6 C7 C8 -1.4(11)
Pd1 C6 C7 C8 -179.2(5)
C6 C7 C8 C9 1.6(11)
C7 C8 C9 C10 -0.6(11)
C7 C8 C9 C1 179.2(7)
N2 C1 C9 C8 -178.3(7)
N2 C1 C9 C10 1.5(12)
C3 C4 C10 C9 0.6(11)
C3 C4 C10 C5 -179.1(7)
C8 C9 C10 C4 179.7(7)
C1 C9 C10 C4 -0.2(10)
C8 C9 C10 C5 -0.6(11)
C1 C9 C10 C5 179.6(7)
C6 C5 C10 C4 -179.5(7)
C6 C5 C10 C9 0.8(11)
C116 C111 C112 C113 1.5(8)
P1 C111 C112 C113 -177.0(4)
C111 C112 C113 C114 -0.5(9)
C112 C113 C114 C115 -1.4(9)
C113 C114 C115 C116 2.2(9)
C114 C115 C116 C111 -1.1(8)
C112 C111 C116 C115 -0.7(8)
P1 C111 C116 C115 177.8(4)
C126 C121 C122 C123 -1.4(8)
P1 C121 C122 C123 174.2(4)
C121 C122 C123 C124 -0.6(8)
C122 C123 C124 C125 1.2(8)
C123 C124 C125 C126 0.1(8)
C122 C121 C126 C125 2.8(8)
P1 C121 C126 C125 -173.0(4)
C124 C125 C126 C121 -2.2(8)
C136 C131 C132 C133 -1.1(8)
P1 C131 C132 C133 -173.4(5)
C131 C132 C133 C134 -0.2(9)
C132 C133 C134 C135 1.0(10)
C133 C134 C135 C136 -0.6(9)
C134 C135 C136 C131 -0.7(9)
C132 C131 C136 C135 1.5(8)
P1 C131 C136 C135 173.9(5)
C216 C211 C212 C213 1.1(8)
P2 C211 C212 C213 -179.6(4)
C211 C212 C213 C214 0.2(8)
C212 C213 C214 C215 -0.4(9)
C213 C214 C215 C216 -0.9(9)
C212 C211 C216 C215 -2.3(8)
P2 C211 C216 C215 178.4(4)
C214 C215 C216 C211 2.2(9)
C226 C221 C222 C223 -2.8(8)
P2 C221 C222 C223 173.3(4)
C221 C222 C223 C224 1.3(8)
C222 C223 C224 C225 -0.4(9)
C223 C224 C225 C226 0.9(9)
C224 C225 C226 C221 -2.4(9)
C222 C221 C226 C225 3.3(9)
P2 C221 C226 C225 -172.6(5)
C236 C231 C232 C233 2.4(8)
P2 C231 C232 C233 174.6(5)
C231 C232 C233 C234 0.4(9)
C232 C233 C234 C235 -2.7(10)
C233 C234 C235 C236 2.1(10)
C234 C235 C236 C231 0.8(9)
C232 C231 C236 C235 -3.0(8)
P2 C231 C236 C235 -175.3(5)
C9 C1 N2 C3 -3.0(12)
C4 C3 N2 C1 3.6(12)
C112 C111 P1 C121 -75.6(5)
C116 C111 P1 C121 105.9(5)
C112 C111 P1 C131 32.3(5)
C116 C111 P1 C131 -146.1(4)
C112 C111 P1 Pd1 157.6(4)
C116 C111 P1 Pd1 -20.9(5)
C126 C121 P1 C111 -157.4(4)
C122 C121 P1 C111 26.9(5)
C126 C121 P1 C131 92.7(5)
C122 C121 P1 C131 -83.1(5)
C126 C121 P1 Pd1 -33.6(5)
C122 C121 P1 Pd1 150.7(4)
C132 C131 P1 C111 -151.9(5)
C136 C131 P1 C111 35.8(5)
C132 C131 P1 C121 -40.1(5)
C136 C131 P1 C121 147.6(4)
C132 C131 P1 Pd1 86.1(5)
C136 C131 P1 Pd1 -86.2(5)
C232 C231 P2 C221 30.3(5)
C236 C231 P2 C221 -157.7(5)
C232 C231 P2 C211 139.8(4)
C236 C231 P2 C211 -48.2(5)
C232 C231 P2 Pd1 -97.5(4)
C236 C231 P2 Pd1 74.5(5)
C226 C221 P2 C231 77.8(5)
C222 C221 P2 C231 -98.1(5)
C226 C221 P2 C211 -31.0(6)
C222 C221 P2 C211 153.0(4)
C226 C221 P2 Pd1 -154.0(4)
C222 C221 P2 Pd1 30.0(5)
C216 C211 P2 C231 -21.5(5)
C212 C211 P2 C231 159.2(4)
C216 C211 P2 C221 84.6(5)
C212 C211 P2 C221 -94.7(5)
C216 C211 P2 Pd1 -148.6(4)
C212 C211 P2 Pd1 32.2(5)
C5 C6 Pd1 P1 -89.3(6)
C7 C6 Pd1 P1 88.3(5)
C5 C6 Pd1 P2 93.6(6)
C7 C6 Pd1 P2 -88.7(5)
C5 C6 Pd1 Br1 -169.9(11)
C7 C6 Pd1 Br1 8(2)
C111 P1 Pd1 C6 -91.7(2)
C121 P1 Pd1 C6 146.1(2)
C131 P1 Pd1 C6 27.2(2)
C111 P1 Pd1 P2 -62.3(4)
C121 P1 Pd1 P2 175.6(3)
C131 P1 Pd1 P2 56.7(4)
C111 P1 Pd1 Br1 81.02(19)
C121 P1 Pd1 Br1 -41.1(2)
C131 P1 Pd1 Br1 -160.1(2)
C231 P2 Pd1 C6 -28.3(2)
C221 P2 Pd1 C6 -148.1(2)
C211 P2 Pd1 C6 91.5(2)
C231 P2 Pd1 P1 -57.7(4)
C221 P2 Pd1 P1 -177.5(4)
C211 P2 Pd1 P1 62.1(4)
C231 P2 Pd1 Br1 159.0(2)
C221 P2 Pd1 Br1 39.2(2)
C211 P2 Pd1 Br1 -81.18(19)
